data_4300016
loop_
_publ_author_name
'Masahito Kodera'
'Yoshimitsu Tachi'
'Toshio Kita'
'Hiromu Kobushi'
'Yoshinori Sumi'
'Koji Kano'
'Motoo Shiro'
'Masayuki Koikawa'
'Tadashi Tokii'
'Masaaki Ohba'
'Hisashi Okawa'

_publ_section_title
;
A Cu(II)-Mediated C-H Oxygenation of Sterically Hindered Tripyridine
Ligands To Form Triangular Cu(II)3 Complexes
;
_journal_name_full 'Inorganic Chemistry'
_journal_page_first 226
_journal_page_last 234
_journal_paper_doi 10.1021/ic990331g
_journal_volume 39
_journal_year 2000
_chemical_formula_moiety 'C19 H19 Br2 Cu N3 '
_chemical_formula_sum 'C19 H19 Br2 Cu N3'
_chemical_formula_weight 512.73
_space_group_IT_number 2
_symmetry_cell_setting triclinic
_symmetry_Int_Tables_number 2
_symmetry_space_group_name_Hall '-P 1'
_symmetry_space_group_name_H-M 'P -1'
_audit_creation_date 'Sat Mar 20 17:17:55 1999'
_audit_creation_method 'from TEXRAY.INF file'
_cell_angle_alpha 94.83(3)
_cell_angle_beta 107.65(3)
_cell_angle_gamma 96.89(3)
_cell_formula_units_Z 2
_cell_length_a 8.515(3)
_cell_length_b 14.598(5)
_cell_length_c 8.252(3)
_cell_measurement_reflns_used 25
_cell_measurement_temperature 293.2
_cell_measurement_theta_max 14.7
_cell_measurement_theta_min 12.7
_cell_volume 962.5(6)
_computing_cell_refinement 'Rigaku/AFC Diffractometer Control'
_computing_data_collection 'Rigaku/AFC Diffractometer Control'
_computing_data_reduction teXsan
_computing_publication_material teXsan
_computing_structure_refinement teXsan
_computing_structure_solution SHELXS86
_diffrn_ambient_temperature 293.2
_diffrn_measurement_device_type 'Rigaku AFC7R'
_diffrn_measurement_method \w-2\q
_diffrn_orient_matrix_UB_11 0.01365
_diffrn_orient_matrix_UB_12 0.04312
_diffrn_orient_matrix_UB_13 0.10577
_diffrn_orient_matrix_UB_21 -0.05003
_diffrn_orient_matrix_UB_22 0.04724
_diffrn_orient_matrix_UB_23 -0.07246
_diffrn_orient_matrix_UB_31 -0.11342
_diffrn_orient_matrix_UB_32 -0.02737
_diffrn_orient_matrix_UB_33 0.00005
_diffrn_radiation_detector 'scintillation counter'
_diffrn_radiation_monochromator graphite
_diffrn_radiation_source 'Rigaku rotating anode'
_diffrn_radiation_type 'Mo K\a'
_diffrn_radiation_wavelength 0.7107
_diffrn_reflns_av_R_equivalents 0.086
_diffrn_reflns_av_sigmaI/netI 0.167
_diffrn_reflns_limit_h_max 0
_diffrn_reflns_limit_h_min -11
_diffrn_reflns_limit_k_max 18
_diffrn_reflns_limit_k_min -18
_diffrn_reflns_limit_l_max 10
_diffrn_reflns_limit_l_min -9
_diffrn_reflns_number 7839
_diffrn_reflns_reduction_process 'Lp corrections applied'
_diffrn_reflns_theta_max 27.51
_diffrn_reflns_theta_min 2.54
_diffrn_standards_decay_% -1.23
_diffrn_standards_interval_count 150
_diffrn_standards_number 3
_exptl_absorpt_coefficient_mu 5.305
_exptl_absorpt_correction_T_max 1.000
_exptl_absorpt_correction_T_min 0.280
_exptl_absorpt_correction_type refdelf
_exptl_absorpt_process_details '(Walker & Stuart, 1983)'
_exptl_crystal_colour brown
_exptl_crystal_density_diffrn 1.769
_exptl_crystal_density_method 'not measured'
_exptl_crystal_description prismatic
_exptl_crystal_F_000 506.00
_exptl_crystal_size_max 0.200
_exptl_crystal_size_mid 0.200
_exptl_crystal_size_min 0.200
_refine_diff_density_max 0.41
_refine_diff_density_min -0.44
_refine_ls_extinction_method none
_refine_ls_goodness_of_fit_ref 1.060
_refine_ls_hydrogen_treatment noref
_refine_ls_matrix_type full
_refine_ls_number_constraints 0
_refine_ls_number_parameters 226
_refine_ls_number_reflns 2885
_refine_ls_number_restraints 0
_refine_ls_R_factor_all 0.0000
_refine_ls_R_factor_gt 0.0000
_refine_ls_shift/su_max 0.0410
_refine_ls_shift/su_mean 0.0030
_refine_ls_structure_factor_coef F
_refine_ls_weighting_scheme unit
_refine_ls_wR_factor_gt 0.0000
_refine_ls_wR_factor_ref 0.0488
_reflns_number_gt 0
_reflns_number_total 4280
_reflns_observed_criterion >2.0sigma(I)
_cod_original_sg_symbol_H-M 'P -1 '
_cod_original_formula_sum 'C19 H19 Br2 Cu N3 '
_cod_database_code 4300016

loop_
_symmetry_equiv_pos_as_xyz
x,y,z
-x,-y,-z

loop_
_atom_site_label
_atom_site_type_symbol
_atom_site_fract_x
_atom_site_fract_y
_atom_site_fract_z
_atom_site_U_iso_or_equiv
_atom_site_adp_type
_atom_site_occupancy
_atom_site_calc_flag
_atom_site_refinement_flags
_atom_site_disorder_assembly
_atom_site_disorder_group
Br(1) Br 0.9956(2) 0.1567(1) 0.1515(2) 0.0657(5) Uani 1.00 d . . .
Br(2) Br 1.0503(2) 0.3260(1) 0.5020(3) 0.0816(6) Uani 1.00 d . . .
Cu(1) Cu 1.2173(2) 0.2193(1) 0.4092(2) 0.0447(5) Uani 1.00 d . . .
N(1) N 1.377(1) 0.1279(7) 0.365(1) 0.041(3) Uani 1.00 d . . .
N(2) N 1.385(1) 0.2367(7) 0.647(1) 0.041(3) Uani 1.00 d . . .
N(3) N 1.361(1) 0.3384(7) 0.314(1) 0.044(3) Uani 1.00 d . . .
C(1) C 1.185(2) -0.017(1) 0.298(2) 0.073(5) Uani 1.00 d . . .
C(2) C 1.340(2) 0.0375(10) 0.294(2) 0.047(4) Uani 1.00 d . . .
C(3) C 1.448(2) -0.002(1) 0.226(2) 0.063(5) Uani 1.00 d . . .
C(4) C 1.597(2) 0.048(1) 0.239(2) 0.065(6) Uani 1.00 d . . .
C(5) C 1.645(1) 0.135(1) 0.322(2) 0.050(5) Uani 1.00 d . . .
C(6) C 1.532(1) 0.1748(8) 0.387(1) 0.033(4) Uani 1.00 d . . .
C(7) C 1.586(1) 0.2685(9) 0.496(2) 0.036(4) Uani 1.00 d . . .
C(8) C 1.543(1) 0.2668(8) 0.660(1) 0.033(4) Uani 1.00 d . . .
C(9) C 1.670(2) 0.288(1) 0.814(2) 0.059(5) Uani 1.00 d . . .
C(10) C 1.632(2) 0.277(1) 0.958(2) 0.067(5) Uani 1.00 d . . .
C(11) C 1.473(2) 0.244(1) 0.954(2) 0.067(6) Uani 1.00 d . . .
C(12) C 1.350(2) 0.2194(10) 0.796(2) 0.055(5) Uani 1.00 d . . .
C(13) C 1.180(2) 0.173(1) 0.781(2) 0.093(7) Uani 1.00 d . . .
C(14) C 1.526(1) 0.3470(9) 0.396(1) 0.032(4) Uani 1.00 d . . .
C(15) C 1.636(2) 0.422(1) 0.385(2) 0.052(5) Uani 1.00 d . . .
C(16) C 1.576(2) 0.4876(10) 0.283(2) 0.063(5) Uani 1.00 d . . .
C(17) C 1.412(2) 0.477(1) 0.194(2) 0.059(5) Uani 1.00 d . . .
C(18) C 1.303(2) 0.402(1) 0.209(2) 0.057(5) Uani 1.00 d . . .
C(19) C 1.123(2) 0.395(1) 0.119(3) 0.114(8) Uani 1.00 d . . .
H(1) H 1.1699 -0.0804 0.2474 0.0829 Uiso 1.00 calc . . .
H(1") H 1.1855 -0.0194 0.4164 0.0829 Uiso 1.00 calc . . .
H(1') H 1.0884 0.0093 0.2414 0.0829 Uiso 1.00 calc . . .
H(3) H 1.4185 -0.0663 0.1686 0.0744 Uiso 1.00 calc . . .
H(4) H 1.6738 0.0202 0.1883 0.0765 Uiso 1.00 calc . . .
H(5) H 1.7547 0.1697 0.3368 0.0568 Uiso 1.00 calc . . .
H(7) H 1.7070 0.2801 0.5292 0.0421 Uiso 1.00 calc . . .
H(9) H 1.7850 0.3111 0.8170 0.0710 Uiso 1.00 calc . . .
H(10) H 1.7192 0.2929 1.0692 0.0819 Uiso 1.00 calc . . .
H(11) H 1.4461 0.2372 1.0604 0.0804 Uiso 1.00 calc . . .
H(13) H 1.0963 0.2090 0.7258 0.1062 Uiso 1.00 calc . . .
H(13") H 1.1687 0.1642 0.8911 0.1062 Uiso 1.00 calc . . .
H(13') H 1.1543 0.1127 0.7137 0.1062 Uiso 1.00 calc . . .
H(15) H 1.7547 0.4273 0.4493 0.0628 Uiso 1.00 calc . . .
H(16) H 1.6517 0.5415 0.2739 0.0747 Uiso 1.00 calc . . .
H(17) H 1.3709 0.5235 0.1195 0.0673 Uiso 1.00 calc . . .
H(19) H 1.0806 0.3355 0.0452 0.1238 Uiso 1.00 calc . . .
H(19") H 1.0609 0.3974 0.1979 0.1238 Uiso 1.00 calc . . .
H(19') H 1.0971 0.4426 0.0469 0.1238 Uiso 1.00 calc . . .

loop_
_atom_site_aniso_label
_atom_site_aniso_U_11
_atom_site_aniso_U_22
_atom_site_aniso_U_33
_atom_site_aniso_U_12
_atom_site_aniso_U_13
_atom_site_aniso_U_23
Br(1) 0.0399(8) 0.097(1) 0.052(1) 0.0082(8) 0.0081(7) -0.0067(9)
Br(2) 0.0420(8) 0.086(1) 0.109(1) 0.0150(8) 0.0203(9) -0.024(1)
Cu(1) 0.0284(8) 0.058(1) 0.047(1) 0.0048(8) 0.0131(7) 0.0010(9)
N(1) 0.049(6) 0.035(7) 0.034(6) 0.002(5) 0.009(5) 0.006(5)
N(2) 0.037(6) 0.040(7) 0.051(7) -0.001(5) 0.022(5) 0.006(6)
N(3) 0.040(6) 0.037(7) 0.049(7) 0.009(5) 0.006(5) 0.006(6)
C(1) 0.08(1) 0.04(1) 0.08(1) -0.011(9) 0.001(9) 0.010(9)
C(2) 0.079(10) 0.032(9) 0.026(8) -0.003(8) 0.016(7) 0.004(7)
C(3) 0.11(1) 0.036(10) 0.048(10) 0.011(9) 0.035(9) 0.002(8)
C(4) 0.10(1) 0.05(1) 0.050(10) 0.027(9) 0.029(9) -0.003(8)
C(5) 0.038(7) 0.07(1) 0.051(9) 0.013(7) 0.022(6) 0.014(8)
C(6) 0.041(7) 0.032(8) 0.033(7) 0.018(6) 0.012(6) 0.025(6)
C(7) 0.020(5) 0.036(8) 0.045(8) -0.003(5) 0.008(5) 0.003(7)
C(8) 0.035(6) 0.030(8) 0.032(7) 0.014(6) 0.004(6) 0.001(6)
C(9) 0.064(10) 0.05(1) 0.06(1) 0.015(8) 0.016(8) 0.009(8)
C(10) 0.08(1) 0.06(1) 0.05(1) 0.031(9) -0.003(9) 0.004(8)
C(11) 0.10(1) 0.07(1) 0.037(9) 0.041(10) 0.024(9) 0.006(8)
C(12) 0.09(1) 0.06(1) 0.043(9) 0.014(8) 0.047(8) 0.021(8)
C(13) 0.12(1) 0.09(1) 0.11(1) 0.02(1) 0.10(1) 0.02(1)
C(14) 0.035(6) 0.039(8) 0.024(7) 0.006(6) 0.016(5) 0.000(6)
C(15) 0.052(8) 0.045(10) 0.053(9) -0.011(7) 0.015(7) 0.002(8)
C(16) 0.09(1) 0.029(9) 0.09(1) 0.000(8) 0.042(9) 0.022(9)
C(17) 0.08(1) 0.04(1) 0.06(1) 0.022(9) 0.020(9) 0.020(8)
C(18) 0.073(10) 0.040(10) 0.07(1) 0.024(8) 0.031(8) 0.032(8)
C(19) 0.07(1) 0.13(2) 0.13(2) 0.03(1) -0.01(1) 0.08(1)

loop_
_atom_type_symbol
_atom_type_description
_atom_type_scat_dispersion_real
_atom_type_scat_dispersion_imag
_atom_type_scat_source
C C 0.003 0.002
;International Tables for Crystallography
(1992, Vol. C, Tables 4.2.6.8 and 6.1.1.1)
;
H H 0.000 0.000
;International Tables for Crystallography
(1992, Vol. C, Table 6.1.1.2)
;
N N 0.006 0.003
;International Tables for Crystallography
(1992, Vol. C, Tables 4.2.6.8 and 6.1.1.1)
;
Cu Cu 0.320 1.265
;International Tables for Crystallography
(1992, Vol. C, Tables 4.2.6.8 and 6.1.1.1)
;
Br Br -0.290 2.459
;International Tables for Crystallography
(1992, Vol. C, Tables 4.2.6.8 and 6.1.1.1)
;

loop_
_geom_angle_atom_site_label_1
_geom_angle_atom_site_label_2
_geom_angle_atom_site_label_3
_geom_angle
_geom_angle_site_symmetry_1
_geom_angle_site_symmetry_2
_geom_angle_site_symmetry_3
_geom_angle_publ_flag
Br(1) Cu(1) Br(2) 93.06(9) 1_555 1_555 1_555 yes
Br(1) Cu(1) N(1) 93.3(3) 1_555 1_555 1_555 yes
Br(1) Cu(1) N(2) 163.4(3) 1_555 1_555 1_555 yes
Br(1) Cu(1) N(3) 101.3(3) 1_555 1_555 1_555 yes
Br(2) Cu(1) N(1) 172.6(3) 1_555 1_555 1_555 yes
Br(2) Cu(1) N(2) 91.3(3) 1_555 1_555 1_555 yes
Br(2) Cu(1) N(3) 92.1(3) 1_555 1_555 1_555 yes
N(1) Cu(1) N(2) 81.5(4) 1_555 1_555 1_555 yes
N(1) Cu(1) N(3) 90.2(4) 1_555 1_555 1_555 yes
N(2) Cu(1) N(3) 94.6(4) 1_555 1_555 1_555 yes
Cu(1) N(1) C(2) 129.9(10) 1_555 1_555 1_555 yes
Cu(1) N(1) C(6) 110.8(8) 1_555 1_555 1_555 yes
C(2) N(1) C(6) 118(1) 1_555 1_555 1_555 yes
Cu(1) N(2) C(8) 116.6(8) 1_555 1_555 1_555 yes
Cu(1) N(2) C(12) 126.3(9) 1_555 1_555 1_555 yes
C(8) N(2) C(12) 117(1) 1_555 1_555 1_555 yes
Cu(1) N(3) C(14) 111.1(8) 1_555 1_555 1_555 yes
Cu(1) N(3) C(18) 130.0(10) 1_555 1_555 1_555 yes
C(14) N(3) C(18) 118(1) 1_555 1_555 1_555 yes
C(2) C(1) H(1) 113(1) 1_555 1_555 1_555 no
C(2) C(1) H(1") 110(1) 1_555 1_555 1_555 no
C(2) C(1) H(1') 112(1) 1_555 1_555 1_555 no
H(1) C(1) H(1") 106(1) 1_555 1_555 1_555 no
H(1) C(1) H(1') 107(1) 1_555 1_555 1_555 no
H(1") C(1) H(1') 105(1) 1_555 1_555 1_555 no
N(1) C(2) C(1) 118(1) 1_555 1_555 1_555 yes
N(1) C(2) C(3) 120(1) 1_555 1_555 1_555 yes
C(1) C(2) C(3) 120(1) 1_555 1_555 1_555 yes
C(2) C(3) C(4) 119(1) 1_555 1_555 1_555 yes
C(2) C(3) H(3) 121(1) 1_555 1_555 1_555 no
C(4) C(3) H(3) 119(1) 1_555 1_555 1_555 no
C(3) C(4) C(5) 121(1) 1_555 1_555 1_555 yes
C(3) C(4) H(4) 120(1) 1_555 1_555 1_555 no
C(5) C(4) H(4) 117(1) 1_555 1_555 1_555 no
C(4) C(5) C(6) 117(1) 1_555 1_555 1_555 yes
C(4) C(5) H(5) 121(1) 1_555 1_555 1_555 no
C(6) C(5) H(5) 120(1) 1_555 1_555 1_555 no
N(1) C(6) C(5) 121(1) 1_555 1_555 1_555 yes
N(1) C(6) C(7) 118(1) 1_555 1_555 1_555 yes
C(5) C(6) C(7) 119(1) 1_555 1_555 1_555 yes
C(6) C(7) C(8) 111.5(10) 1_555 1_555 1_555 yes
C(6) C(7) C(14) 113.3(10) 1_555 1_555 1_555 yes
C(6) C(7) H(7) 106(1) 1_555 1_555 1_555 no
C(8) C(7) C(14) 113(1) 1_555 1_555 1_555 yes
C(8) C(7) H(7) 105(1) 1_555 1_555 1_555 no
C(14) C(7) H(7) 106(1) 1_555 1_555 1_555 no
N(2) C(8) C(7) 116(1) 1_555 1_555 1_555 yes
N(2) C(8) C(9) 123(1) 1_555 1_555 1_555 yes
C(7) C(8) C(9) 118(1) 1_555 1_555 1_555 yes
C(8) C(9) C(10) 117(1) 1_555 1_555 1_555 yes
C(8) C(9) H(9) 120(1) 1_555 1_555 1_555 no
C(10) C(9) H(9) 121(1) 1_555 1_555 1_555 no
C(9) C(10) C(11) 121(1) 1_555 1_555 1_555 yes
C(9) C(10) H(10) 119(1) 1_555 1_555 1_555 no
C(11) C(10) H(10) 118(1) 1_555 1_555 1_555 no
C(10) C(11) C(12) 118(1) 1_555 1_555 1_555 yes
C(10) C(11) H(11) 120(1) 1_555 1_555 1_555 no
C(12) C(11) H(11) 120(1) 1_555 1_555 1_555 no
N(2) C(12) C(11) 120(1) 1_555 1_555 1_555 yes
N(2) C(12) C(13) 117(1) 1_555 1_555 1_555 yes
C(11) C(12) C(13) 121(1) 1_555 1_555 1_555 yes
C(12) C(13) H(13) 110(1) 1_555 1_555 1_555 no
C(12) C(13) H(13") 110(1) 1_555 1_555 1_555 no
C(12) C(13) H(13') 110(1) 1_555 1_555 1_555 no
H(13) C(13) H(13") 107(1) 1_555 1_555 1_555 no
H(13) C(13) H(13') 108(1) 1_555 1_555 1_555 no
H(13") C(13) H(13') 107(1) 1_555 1_555 1_555 no
N(3) C(14) C(7) 115(1) 1_555 1_555 1_555 yes
N(3) C(14) C(15) 124(1) 1_555 1_555 1_555 yes
C(7) C(14) C(15) 119(1) 1_555 1_555 1_555 yes
C(14) C(15) C(16) 116(1) 1_555 1_555 1_555 yes
C(14) C(15) H(15) 121(1) 1_555 1_555 1_555 no
C(16) C(15) H(15) 121(1) 1_555 1_555 1_555 no
C(15) C(16) C(17) 119(1) 1_555 1_555 1_555 yes
C(15) C(16) H(16) 118(1) 1_555 1_555 1_555 no
C(17) C(16) H(16) 121(1) 1_555 1_555 1_555 no
C(16) C(17) C(18) 121(1) 1_555 1_555 1_555 yes
C(16) C(17) H(17) 118(1) 1_555 1_555 1_555 no
C(18) C(17) H(17) 119(1) 1_555 1_555 1_555 no
N(3) C(18) C(17) 119(1) 1_555 1_555 1_555 yes
N(3) C(18) C(19) 121(1) 1_555 1_555 1_555 yes
C(17) C(18) C(19) 118(1) 1_555 1_555 1_555 yes
C(18) C(19) H(19) 111(1) 1_555 1_555 1_555 no
C(18) C(19) H(19") 110(1) 1_555 1_555 1_555 no
C(18) C(19) H(19') 114(1) 1_555 1_555 1_555 no
H(19) C(19) H(19") 104(1) 1_555 1_555 1_555 no
H(19) C(19) H(19') 107(1) 1_555 1_555 1_555 no
H(19") C(19) H(19') 107(2) 1_555 1_555 1_555 no

loop_
_geom_bond_atom_site_label_1
_geom_bond_atom_site_label_2
_geom_bond_distance
_geom_bond_site_symmetry_1
_geom_bond_site_symmetry_2
_geom_bond_publ_flag
Br(1) Cu(1) 2.398(2) 1_555 1_555 yes
Br(2) Cu(1) 2.455(3) 1_555 1_555 yes
Cu(1) N(1) 2.10(1) 1_555 1_555 yes
Cu(1) N(2) 2.02(1) 1_555 1_555 yes
Cu(1) N(3) 2.33(1) 1_555 1_555 yes
N(1) C(2) 1.35(2) 1_555 1_555 yes
N(1) C(6) 1.37(1) 1_555 1_555 yes
N(2) C(8) 1.34(1) 1_555 1_555 yes
N(2) C(12) 1.37(2) 1_555 1_555 yes
N(3) C(14) 1.34(2) 1_555 1_555 yes
N(3) C(18) 1.36(2) 1_555 1_555 yes
C(1) C(2) 1.46(2) 1_555 1_555 yes
C(1) H(1) 0.955 1_555 1_555 no
C(1) H(1") 0.977 1_555 1_555 no
C(1) H(1') 0.966 1_555 1_555 no
C(2) C(3) 1.37(2) 1_555 1_555 yes
C(3) C(4) 1.36(2) 1_555 1_555 yes
C(3) H(3) 0.979 1_555 1_555 no
C(4) C(5) 1.35(2) 1_555 1_555 yes
C(4) H(4) 0.988 1_555 1_555 no
C(5) C(6) 1.38(2) 1_555 1_555 yes
C(5) H(5) 0.979 1_555 1_555 no
C(6) C(7) 1.50(2) 1_555 1_555 yes
C(7) C(8) 1.52(2) 1_555 1_555 yes
C(7) C(14) 1.54(2) 1_555 1_555 yes
C(7) H(7) 0.975 1_555 1_555 no
C(8) C(9) 1.38(2) 1_555 1_555 yes
C(9) C(10) 1.34(2) 1_555 1_555 yes
C(9) H(9) 0.983 1_555 1_555 no
C(10) C(11) 1.37(2) 1_555 1_555 yes
C(10) H(10) 0.978 1_555 1_555 no
C(11) C(12) 1.38(2) 1_555 1_555 yes
C(11) H(11) 0.989 1_555 1_555 no
C(12) C(13) 1.51(2) 1_555 1_555 yes
C(13) H(13) 0.953 1_555 1_555 no
C(13) H(13") 0.965 1_555 1_555 no
C(13) H(13') 0.955 1_555 1_555 no
C(14) C(15) 1.38(2) 1_555 1_555 yes
C(15) C(16) 1.40(2) 1_555 1_555 yes
C(15) H(15) 0.962 1_555 1_555 no
C(16) C(17) 1.34(2) 1_555 1_555 yes
C(16) H(16) 0.973 1_555 1_555 no
C(17) C(18) 1.40(2) 1_555 1_555 yes
C(17) H(17) 0.984 1_555 1_555 no
C(18) C(19) 1.46(2) 1_555 1_555 yes
C(19) H(19) 0.979 1_555 1_555 no
C(19) H(19") 0.976 1_555 1_555 no
C(19) H(19') 0.944 1_555 1_555 no

loop_
_geom_contact_atom_site_label_1
_geom_contact_atom_site_label_2
_geom_contact_distance
_geom_contact_site_symmetry_1
_geom_contact_site_symmetry_2
_geom_contact_publ_flag
C(1) C(13) 3.47(2) 1_555 2_756 ?
C(5) C(11) 3.55(2) 1_555 1_554 ?
C(9) C(17) 3.58(2) 1_555 2_866 ?

loop_
_geom_torsion_atom_site_label_1
_geom_torsion_atom_site_label_2
_geom_torsion_atom_site_label_3
_geom_torsion_atom_site_label_4
_geom_torsion
_geom_torsion_site_symmetry_1
_geom_torsion_site_symmetry_2
_geom_torsion_site_symmetry_3
_geom_torsion_site_symmetry_4
_geom_torsion_publ_flag
Br(1) Cu(1) N(1) C(2) -37(1) 1_555 1_555 1_555 1_555 yes
Br(1) Cu(1) N(1) C(6) 132.5(7) 1_555 1_555 1_555 1_555 yes
Br(1) Cu(1) N(2) C(8) 131.8(10) 1_555 1_555 1_555 1_555 yes
Br(1) Cu(1) N(2) C(12) -48(1) 1_555 1_555 1_555 1_555 yes
Br(1) Cu(1) N(3) C(14) -145.8(8) 1_555 1_555 1_555 1_555 yes
Br(1) Cu(1) N(3) C(18) 43(1) 1_555 1_555 1_555 1_555 yes
Br(2) Cu(1) N(1) C(2) 112(2) 1_555 1_555 1_555 1_555 yes
Br(2) Cu(1) N(1) C(6) -77(2) 1_555 1_555 1_555 1_555 yes
Br(2) Cu(1) N(2) C(8) -122.9(9) 1_555 1_555 1_555 1_555 yes
Br(2) Cu(1) N(2) C(12) 57(1) 1_555 1_555 1_555 1_555 yes
Br(2) Cu(1) N(3) C(14) 120.6(8) 1_555 1_555 1_555 1_555 yes
Br(2) Cu(1) N(3) C(18) -49(1) 1_555 1_555 1_555 1_555 yes
Cu(1) N(1) C(2) C(1) -21(1) 1_555 1_555 1_555 1_555 yes
Cu(1) N(1) C(2) C(3) 158(1) 1_555 1_555 1_555 1_555 yes
Cu(1) N(1) C(6) C(5) -162.5(9) 1_555 1_555 1_555 1_555 yes
Cu(1) N(1) C(6) C(7) 21(1) 1_555 1_555 1_555 1_555 yes
Cu(1) N(2) C(8) C(7) -10(1) 1_555 1_555 1_555 1_555 yes
Cu(1) N(2) C(8) C(9) 175(1) 1_555 1_555 1_555 1_555 yes
Cu(1) N(2) C(12) C(11) -172(1) 1_555 1_555 1_555 1_555 yes
Cu(1) N(2) C(12) C(13) 8(1) 1_555 1_555 1_555 1_555 yes
Cu(1) N(3) C(14) C(7) 14(1) 1_555 1_555 1_555 1_555 yes
Cu(1) N(3) C(14) C(15) -169(1) 1_555 1_555 1_555 1_555 yes
Cu(1) N(3) C(18) C(17) 167(1) 1_555 1_555 1_555 1_555 yes
Cu(1) N(3) C(18) C(19) -9(2) 1_555 1_555 1_555 1_555 yes
N(1) Cu(1) N(2) C(8) 58.9(9) 1_555 1_555 1_555 1_555 yes
N(1) Cu(1) N(2) C(12) -121(1) 1_555 1_555 1_555 1_555 yes
N(1) Cu(1) N(3) C(14) -52.4(9) 1_555 1_555 1_555 1_555 yes
N(1) Cu(1) N(3) C(18) 137(1) 1_555 1_555 1_555 1_555 yes
N(1) C(2) C(3) C(4) 6(2) 1_555 1_555 1_555 1_555 yes
N(1) C(6) C(5) C(4) -2(1) 1_555 1_555 1_555 1_555 yes
N(1) C(6) C(7) C(8) 45(1) 1_555 1_555 1_555 1_555 yes
N(1) C(6) C(7) C(14) -83(1) 1_555 1_555 1_555 1_555 yes
N(2) Cu(1) N(1) C(2) 126(1) 1_555 1_555 1_555 1_555 yes
N(2) Cu(1) N(1) C(6) -63.4(8) 1_555 1_555 1_555 1_555 yes
N(2) Cu(1) N(3) C(14) 29.1(9) 1_555 1_555 1_555 1_555 yes
N(2) Cu(1) N(3) C(18) -141(1) 1_555 1_555 1_555 1_555 yes
N(2) C(8) C(7) C(6) -53(1) 1_555 1_555 1_555 1_555 yes
N(2) C(8) C(7) C(14) 75(1) 1_555 1_555 1_555 1_555 yes
N(2) C(8) C(9) C(10) 0(2) 1_555 1_555 1_555 1_555 yes
N(2) C(12) C(11) C(10) -5(2) 1_555 1_555 1_555 1_555 yes
N(3) Cu(1) N(1) C(2) -138(1) 1_555 1_555 1_555 1_555 yes
N(3) Cu(1) N(1) C(6) 31.2(8) 1_555 1_555 1_555 1_555 yes
N(3) Cu(1) N(2) C(8) -30.6(9) 1_555 1_555 1_555 1_555 yes
N(3) Cu(1) N(2) C(12) 149(1) 1_555 1_555 1_555 1_555 yes
N(3) C(14) C(7) C(6) 53(1) 1_555 1_555 1_555 1_555 yes
N(3) C(14) C(7) C(8) -74(1) 1_555 1_555 1_555 1_555 yes
N(3) C(14) C(15) C(16) 0(2) 1_555 1_555 1_555 1_555 yes
N(3) C(18) C(17) C(16) 0(2) 1_555 1_555 1_555 1_555 yes
C(1) C(2) N(1) C(6) 169(1) 1_555 1_555 1_555 1_555 yes
C(1) C(2) C(3) C(4) -173(1) 1_555 1_555 1_555 1_555 yes
C(2) N(1) C(6) C(5) 8(1) 1_555 1_555 1_555 1_555 yes
C(2) N(1) C(6) C(7) -167(1) 1_555 1_555 1_555 1_555 yes
C(2) C(3) C(4) C(5) 0(2) 1_555 1_555 1_555 1_555 yes
C(3) C(2) N(1) C(6) -10(1) 1_555 1_555 1_555 1_555 yes
C(3) C(4) C(5) C(6) -1(2) 1_555 1_555 1_555 1_555 yes
C(4) C(5) C(6) C(7) 173(1) 1_555 1_555 1_555 1_555 yes
C(5) C(6) C(7) C(8) -130(1) 1_555 1_555 1_555 1_555 yes
C(5) C(6) C(7) C(14) 100(1) 1_555 1_555 1_555 1_555 yes
C(6) C(7) C(8) C(9) 119(1) 1_555 1_555 1_555 1_555 yes
C(6) C(7) C(14) C(15) -122(1) 1_555 1_555 1_555 1_555 yes
C(7) C(8) N(2) C(12) 169(1) 1_555 1_555 1_555 1_555 yes
C(7) C(8) C(9) C(10) -173(1) 1_555 1_555 1_555 1_555 yes
C(7) C(14) N(3) C(18) -173(1) 1_555 1_555 1_555 1_555 yes
C(7) C(14) C(15) C(16) 175(1) 1_555 1_555 1_555 1_555 yes
C(8) N(2) C(12) C(11) 7(1) 1_555 1_555 1_555 1_555 yes
C(8) N(2) C(12) C(13) -171(1) 1_555 1_555 1_555 1_555 yes
C(8) C(7) C(14) C(15) 109(1) 1_555 1_555 1_555 1_555 yes
C(8) C(9) C(10) C(11) 2(2) 1_555 1_555 1_555 1_555 yes
C(9) C(8) N(2) C(12) -4(1) 1_555 1_555 1_555 1_555 yes
C(9) C(8) C(7) C(14) -111(1) 1_555 1_555 1_555 1_555 yes
C(9) C(10) C(11) C(12) 0(2) 1_555 1_555 1_555 1_555 yes
C(10) C(11) C(12) C(13) 172(1) 1_555 1_555 1_555 1_555 yes
C(14) N(3) C(18) C(17) -2(2) 1_555 1_555 1_555 1_555 yes
C(14) N(3) C(18) C(19) -179(1) 1_555 1_555 1_555 1_555 yes
C(14) C(15) C(16) C(17) -1(2) 1_555 1_555 1_555 1_555 yes
C(15) C(14) N(3) C(18) 2(1) 1_555 1_555 1_555 1_555 yes
C(15) C(16) C(17) C(18) 1(2) 1_555 1_555 1_555 1_555 yes
C(16) C(17) C(18) C(19) 177(1) 1_555 1_555 1_555 1_555 yes
